data_4341676
loop_
_publ_author_name
'Szczeszak, Agata'
'Grzyb, Tomasz'
'Sniadecki, Zbigniew'
'Andrzejewska, Nina'
'Lis, Stefan'
'Matczak, Micha\/l'
'Nowaczyk, Grzegorz'
'Jurga, Stefan'
'Idzikowski, Bogdan'

_publ_section_title
;
 Structural, Spectroscopic, and Magnetic Properties of Eu(3+)-Doped GdVO4
 Nanocrystals Synthesized by a Hydrothermal Method.
;
_journal_name_full 'Inorganic chemistry'
_journal_page_first 141110105842004
_journal_paper_doi 10.1021/ic500354t
_journal_year 2014
_chemical_formula_analytical Gd1V1O4
_chemical_formula_moiety 'Gd1 V1 O4'
_chemical_formula_structural GdVO4
_chemical_formula_sum 'Gd O4 V'
_chemical_formula_weight 272.19
_chemical_name_systematic
;
gadolinium orthovanadate
;
_space_group_IT_number 141
_symmetry_cell_setting tetragonal
_symmetry_Int_Tables_number 141
_symmetry_space_group_name_Hall 'I 4bw 2bw -1bw'
_symmetry_space_group_name_H-M 'I 41/a m d :1'
_audit_creation_date 2014-02-17
_audit_update_record 2014-07-11
_cell_angle_alpha 90.000
_cell_angle_beta 90.000
_cell_angle_gamma 90.000
_cell_formula_units_Z 4
_cell_length_a 7.2230
_cell_length_b 7.2230
_cell_length_c 6.3736
_cell_measurement_temperature 293
_cell_volume 332.522
_diffrn_ambient_temperature 293
_diffrn_measured_fraction_theta_full 1.0
_diffrn_radiation_wavelength 1.5406
_cod_data_source_file ic500354t_si_002.cif
_cod_data_source_block GdVO4
_cod_original_sg_symbol_Hall I_4bw_2bw_-1bw
_cod_original_sg_symbol_H-M 'I 41/a m d'
_cod_database_code 4341676

loop_
_symmetry_equiv_pos_as_xyz
'x, y, z'
'x+1/2, y+1/2, z+1/2'
'-x, -y+1/2, -z+1/4'
'-x+1/2, -y, -z-1/4'
'-y, x+1/2, z+1/4'
'-y+1/2, x, z-1/4'
'-x, -y, z'
'-x+1/2, -y+1/2, z+1/2'
'y, -x+1/2, z+1/4'
'y+1/2, -x, z-1/4'
'y, -x, -z'
'y+1/2, -x+1/2, -z+1/2'
'-y, x, -z'
'-y+1/2, x+1/2, -z+1/2'
'x, -y+1/2, -z+1/4'
'x+1/2, -y, -z-1/4'
'-x, y+1/2, -z+1/4'
'-x+1/2, y, -z-1/4'
'y, x, -z'
'y+1/2, x+1/2, -z+1/2'
'-y, -x, -z'
'-y+1/2, -x+1/2, -z+1/2'
'x, y+1/2, -z+1/4'
'x+1/2, y, -z-1/4'
'-x, y, z'
'-x+1/2, y+1/2, z+1/2'
'x, -y, z'
'x+1/2, -y+1/2, z+1/2'
'-y, -x+1/2, z+1/4'
'-y+1/2, -x, z-1/4'
'y, x+1/2, z+1/4'
'y+1/2, x, z-1/4'

loop_
_atom_site_label
_atom_site_type_symbol
_atom_site_fract_x
_atom_site_fract_y
_atom_site_fract_z
_atom_site_occupancy
_atom_site_symmetry_multiplicity
_atom_site_Wyckoff_symbol
_atom_site_calc_flag
_atom_site_thermal_displace_type
_atom_site_U_iso_or_equiv
Gd1 Gd 0.0000 0.0000 0.0000 1.000 4 a d Biso 1.40151
V1 V 0.0000 0.0000 0.5000 1.000 4 b d Biso 5.45568
O1 O 0.0000 0.1536 0.3521 1.000 16 h d Biso 3.41457

loop_
_atom_type_symbol
_atom_type_oxidation_number
_atom_type_radius_bond
Gd +3 1.200
V +5 1.200
O -2 1.200

loop_
_geom_bond_atom_site_label_1
_geom_bond_atom_site_label_2
_geom_bond_distance
_geom_angle_atom_site_label_1
_geom_angle_atom_site_label_2
_geom_angle_atom_site_label_3
_geom_angle
Gd1 Gd1 2.503(4) Gd1 Gd1 Gd1 101.728
Gd1 01 2.503(4) Gd1 O1 O1 52.613
Gd1 01 2.503(4) Gd1 O1 O1 143.475
Gd1 01 2.503(4) Gd1 O1 O1 78.272
V1 O1 1.455(8) V1 O1 O1 114.787
V1 O1 1.455(8) V1 O1 O1 99.294
